data_4032070
loop_
_publ_author_name
'Albota, Florin'
'Caira, Mino R.'
'Draghici, Constantin'
'Dumitrascu, Florea'
'Dumitrescu, Denisa E.'

_publ_section_title
;
 Sydnone C-4 heteroarylation with an indolizine ring via Chichibabin
 indolizine synthesis
;
_journal_name_full 'Beilstein Journal of Organic Chemistry'
_journal_page_first 2503
_journal_paper_doi 10.3762/bjoc.12.245
_journal_volume 12
_journal_year 2016
_chemical_formula_moiety 'C18 H15 N3 O2'
_chemical_formula_sum 'C18 H15 N3 O2'
_chemical_formula_weight 305.33
_chemical_melting_point 401.0(10)
_chemical_name_common none
_chemical_name_systematic 6-ethyl-2-(3-phenylsydnon-4-yl)indolizine
_space_group_crystal_system monoclinic
_space_group_IT_number 14
_space_group_name_Hall '-P 2ybc'
_space_group_name_H-M_alt 'P 1 21/c 1'
_symmetry_space_group_name_Hall '-P 2ybc'
_symmetry_space_group_name_H-M 'P 1 21/c 1'
_atom_sites_solution_hydrogens geom
_atom_sites_solution_primary direct
_atom_sites_solution_secondary difap
_audit_creation_method SHELXL-2014/7
_cell_angle_alpha 90
_cell_angle_beta 101.754(2)
_cell_angle_gamma 90
_cell_formula_units_Z 4
_cell_length_a 11.7917(5)
_cell_length_b 7.5448(3)
_cell_length_c 17.6610(8)
_cell_measurement_reflns_used 6723
_cell_measurement_temperature 173(2)
_cell_measurement_theta_max 27.48
_cell_measurement_theta_min 1.00
_cell_volume 1538.28(11)
_computing_cell_refinement 'DENZO-SMN (Otwinowski & Minor, 1997)'
_computing_data_collection COLLECT,1998
_computing_data_reduction 'DENZO-SMN (Otwinowski & Minor, 1997)'
_computing_molecular_graphics 'ORTEP-3 (Farrugia, 1997)'
_computing_publication_material 'PLATON (Spek, 1990)'
_computing_structure_refinement 'SHELXL-2014/7 (Sheldrick, 2014)'
_computing_structure_solution 'SHELXH (Sheldrick, 1997)'
_diffrn_ambient_temperature 173(2)
_diffrn_measured_fraction_theta_full 0.992
_diffrn_measured_fraction_theta_max 0.992
_diffrn_measurement_device_type 'Nonius Kappa CCD'
_diffrn_measurement_method 'phi- and omega-scans of 1.000 deg.'
_diffrn_radiation_type MoK\a
_diffrn_radiation_wavelength 0.71073
_diffrn_reflns_av_R_equivalents 0.0352
_diffrn_reflns_av_unetI/netI 0.0492
_diffrn_reflns_Laue_measured_fraction_full 0.992
_diffrn_reflns_Laue_measured_fraction_max 0.992
_diffrn_reflns_limit_h_max 15
_diffrn_reflns_limit_h_min -15
_diffrn_reflns_limit_k_max 9
_diffrn_reflns_limit_k_min -9
_diffrn_reflns_limit_l_max 22
_diffrn_reflns_limit_l_min -22
_diffrn_reflns_number 6723
_diffrn_reflns_point_group_measured_fraction_full 0.992
_diffrn_reflns_point_group_measured_fraction_max 0.992
_diffrn_reflns_theta_full 25.242
_diffrn_reflns_theta_max 27.483
_diffrn_reflns_theta_min 4.446
_diffrn_source 'sealed tube'
_exptl_absorpt_coefficient_mu 0.088
_exptl_absorpt_correction_type none
_exptl_crystal_colour brown
_exptl_crystal_density_diffrn 1.318
_exptl_crystal_density_meas ?
_exptl_crystal_description block
_exptl_crystal_F_000 640
_exptl_crystal_size_max 0.250
_exptl_crystal_size_mid 0.160
_exptl_crystal_size_min 0.110
_refine_diff_density_max 0.252
_refine_diff_density_min -0.300
_refine_diff_density_rms 0.058
_refine_ls_extinction_method none
_refine_ls_goodness_of_fit_ref 1.016
_refine_ls_hydrogen_treatment constr
_refine_ls_matrix_type full
_refine_ls_number_parameters 209
_refine_ls_number_reflns 3492
_refine_ls_number_restraints 0
_refine_ls_restrained_S_all 1.016
_refine_ls_R_factor_all 0.0685
_refine_ls_R_factor_gt 0.0421
_refine_ls_shift/su_max 0.000
_refine_ls_shift/su_mean 0.000
_refine_ls_structure_factor_coef Fsqd
_refine_ls_weighting_details 'w=1/[\s^2^(Fo^2^)+(0.0514P)^2^+0.2663P] where P=(Fo^2^+2Fc^2^)/3'
_refine_ls_weighting_scheme calc
_refine_ls_wR_factor_gt 0.0995
_refine_ls_wR_factor_ref 0.1120
_reflns_Friedel_coverage 0.000
_reflns_number_gt 2561
_reflns_number_total 3492
_reflns_threshold_expression 'I > 2\s(I)'
_cod_data_source_file 1860-5397-12-245-S2.cif
_cod_data_source_block C:\COMPAQ1\DUMI2016\FA50\fa50
_cod_depositor_comments
;
The following automatic conversions were performed:

'_chemical_melting_point' value '400-402 K' was changed to
'401.0(10)' - the average value was taken and precision was
estimated.

'_exptl_crystal_density_meas' value 'not measured' was changed to '?'
- the value is perceived as not measured.

Automatic conversion script
Id: cif_fix_values 4268 2015-11-12 08:31:59Z antanas 
;
_cod_database_code 4032070
_shelx_shelxl_version_number 2014/7
_shelx_space_group_comment
;
The symmetry employed for this shelxl refinement is uniquely defined
by the following loop, which should always be used as a source of
symmetry information in preference to the above space-group names.
They are only intended as comments.
;
_shelx_estimated_absorpt_t_min 0.978
_shelx_estimated_absorpt_t_max 0.990

loop_
_space_group_symop_operation_xyz
'x, y, z'
'-x, y+1/2, -z+1/2'
'-x, -y, -z'
'x, -y-1/2, z-1/2'

loop_
_atom_site_label
_atom_site_type_symbol
_atom_site_fract_x
_atom_site_fract_y
_atom_site_fract_z
_atom_site_U_iso_or_equiv
_atom_site_adp_type
_atom_site_occupancy
_atom_site_site_symmetry_order
_atom_site_calc_flag
_atom_site_refinement_flags_posn
_atom_site_refinement_flags_adp
O1 O -0.12348(8) 0.50491(13) 0.05957(5) 0.0402(3) Uani 1 1 d . .
N2 N -0.07391(10) 0.60534(15) 0.12317(6) 0.0399(3) Uani 1 1 d . .
N3 N 0.02729(9) 0.52783(14) 0.14826(6) 0.0333(3) Uani 1 1 d . .
C4 C 0.04989(11) 0.38604(17) 0.10723(7) 0.0320(3) Uani 1 1 d . .
C5 C -0.05036(11) 0.36492(17) 0.04847(7) 0.0343(3) Uani 1 1 d . .
O6 O -0.07991(8) 0.25976(13) -0.00450(5) 0.0414(3) Uani 1 1 d . .
C7 C 0.09988(11) 0.60438(17) 0.21658(7) 0.0346(3) Uani 1 1 d . .
C8 C 0.14775(12) 0.76833(19) 0.21057(9) 0.0437(4) Uani 1 1 d . .
H8 H 0.1329 0.8309 0.1629 0.052 Uiso 1 1 calc R U
C9 C 0.21806(13) 0.8402(2) 0.27556(10) 0.0562(4) Uani 1 1 d . .
H9 H 0.2527 0.9530 0.2727 0.067 Uiso 1 1 calc R U
C10 C 0.23804(13) 0.7485(3) 0.34443(10) 0.0579(5) Uani 1 1 d . .
H10 H 0.2869 0.7982 0.3888 0.070 Uiso 1 1 calc R U
C11 C 0.18753(13) 0.5846(2) 0.34948(9) 0.0536(4) Uani 1 1 d . .
H11 H 0.2008 0.5232 0.3974 0.064 Uiso 1 1 calc R U
C12 C 0.11783(12) 0.5099(2) 0.28499(8) 0.0426(4) Uani 1 1 d . .
H12 H 0.0833 0.3969 0.2876 0.051 Uiso 1 1 calc R U
C13 C 0.15687(11) 0.28658(17) 0.11779(7) 0.0314(3) Uani 1 1 d . .
C14 C 0.16464(11) 0.12293(17) 0.08312(7) 0.0337(3) Uani 1 1 d . .
H14 H 0.1029 0.0612 0.0509 0.040 Uiso 1 1 calc R U
N15 N 0.27704(9) 0.06643(14) 0.10363(6) 0.0319(3) Uani 1 1 d . .
C16 C 0.32511(11) -0.09237(18) 0.08637(8) 0.0374(3) Uani 1 1 d . .
H16 H 0.2780 -0.1770 0.0548 0.045 Uiso 1 1 calc R U
C17 C 0.43830(12) -0.12829(18) 0.11399(8) 0.0379(3) Uani 1 1 d . .
C18 C 0.50799(12) 0.0023(2) 0.16052(8) 0.0398(3) Uani 1 1 d . .
H18 H 0.5881 -0.0202 0.1792 0.048 Uiso 1 1 calc R U
C19 C 0.46184(11) 0.15804(19) 0.17852(7) 0.0378(3) Uani 1 1 d . .
H19 H 0.5097 0.2426 0.2097 0.045 Uiso 1 1 calc R U
C20 C 0.34279(11) 0.19489(17) 0.15106(7) 0.0328(3) Uani 1 1 d . .
C21 C 0.26894(11) 0.33163(18) 0.15966(7) 0.0349(3) Uani 1 1 d . .
H21 H 0.2895 0.4372 0.1885 0.042 Uiso 1 1 calc R U
C22 C 0.49129(13) -0.3017(2) 0.09600(9) 0.0495(4) Uani 1 1 d . .
H22A H 0.4287 -0.3826 0.0709 0.059 Uiso 1 1 calc R U
H22B H 0.5309 -0.3574 0.1450 0.059 Uiso 1 1 calc R U
C23 C 0.57737(16) -0.2795(3) 0.04358(12) 0.0706(5) Uani 1 1 d . .
H23A H 0.5380 -0.2287 -0.0059 0.106 Uiso 1 1 calc R U
H23B H 0.6098 -0.3953 0.0346 0.106 Uiso 1 1 calc R U
H23C H 0.6399 -0.2001 0.0682 0.106 Uiso 1 1 calc R U

loop_
_atom_site_aniso_label
_atom_site_aniso_U_11
_atom_site_aniso_U_22
_atom_site_aniso_U_33
_atom_site_aniso_U_23
_atom_site_aniso_U_13
_atom_site_aniso_U_12
O1 0.0333(5) 0.0387(5) 0.0467(6) 0.0017(4) 0.0039(4) 0.0018(4)
N2 0.0346(6) 0.0378(6) 0.0468(7) -0.0003(5) 0.0066(5) 0.0029(5)
N3 0.0311(6) 0.0301(6) 0.0389(6) 0.0022(5) 0.0074(5) 0.0005(5)
C4 0.0320(7) 0.0271(6) 0.0370(7) 0.0013(5) 0.0072(5) -0.0011(5)
C5 0.0313(7) 0.0305(7) 0.0409(7) 0.0047(6) 0.0073(6) -0.0012(6)
O6 0.0380(5) 0.0388(6) 0.0445(6) -0.0017(4) 0.0013(4) -0.0054(4)
C7 0.0319(7) 0.0332(7) 0.0397(7) -0.0052(6) 0.0098(6) 0.0009(6)
C8 0.0407(8) 0.0375(8) 0.0543(9) -0.0026(7) 0.0130(7) -0.0022(6)
C9 0.0438(9) 0.0481(10) 0.0770(12) -0.0207(9) 0.0127(8) -0.0081(8)
C10 0.0401(9) 0.0732(12) 0.0587(10) -0.0299(9) 0.0055(7) 0.0053(8)
C11 0.0479(9) 0.0716(12) 0.0411(8) -0.0063(8) 0.0085(7) 0.0129(8)
C12 0.0405(8) 0.0443(8) 0.0447(8) 0.0007(6) 0.0126(6) 0.0026(6)
C13 0.0307(7) 0.0300(7) 0.0332(7) 0.0018(5) 0.0060(5) -0.0012(5)
C14 0.0292(7) 0.0312(7) 0.0385(7) -0.0011(6) 0.0017(5) -0.0022(5)
N15 0.0296(6) 0.0305(6) 0.0349(6) -0.0027(5) 0.0049(4) -0.0011(5)
C16 0.0361(7) 0.0328(7) 0.0427(7) -0.0067(6) 0.0069(6) -0.0010(6)
C17 0.0364(7) 0.0363(7) 0.0410(7) -0.0007(6) 0.0079(6) 0.0030(6)
C18 0.0301(7) 0.0474(9) 0.0408(7) -0.0023(6) 0.0043(6) 0.0030(6)
C19 0.0305(7) 0.0432(8) 0.0380(7) -0.0067(6) 0.0031(6) -0.0032(6)
C20 0.0320(7) 0.0338(7) 0.0322(6) -0.0029(5) 0.0052(5) -0.0041(6)
C21 0.0330(7) 0.0326(7) 0.0385(7) -0.0062(6) 0.0060(6) -0.0026(6)
C22 0.0462(9) 0.0455(9) 0.0556(9) -0.0059(7) 0.0078(7) 0.0077(7)
C23 0.0672(12) 0.0668(12) 0.0856(13) -0.0217(10) 0.0340(10) 0.0032(9)

loop_
_atom_type_symbol
_atom_type_description
_atom_type_scat_dispersion_real
_atom_type_scat_dispersion_imag
_atom_type_scat_source
C C 0.0033 0.0016 'International Tables Vol C Tables 4.2.6.8 and 6.1.1.4'
H H 0.0000 0.0000 'International Tables Vol C Tables 4.2.6.8 and 6.1.1.4'
N N 0.0061 0.0033 'International Tables Vol C Tables 4.2.6.8 and 6.1.1.4'
O O 0.0106 0.0060 'International Tables Vol C Tables 4.2.6.8 and 6.1.1.4'

loop_
_geom_angle_atom_site_label_1
_geom_angle_atom_site_label_2
_geom_angle_atom_site_label_3
_geom_angle
N2 O1 C5 110.88(9)
N3 N2 O1 103.50(10)
N2 N3 C4 115.75(11)
N2 N3 C7 116.26(10)
C4 N3 C7 127.98(11)
N3 C4 C5 104.87(11)
N3 C4 C13 127.20(11)
C5 C4 C13 127.78(12)
O6 C5 O1 120.56(11)
O6 C5 C4 134.46(12)
O1 C5 C4 104.97(11)
C8 C7 C12 122.72(13)
C8 C7 N3 118.49(12)
C12 C7 N3 118.79(12)
C7 C8 C9 118.40(15)
C7 C8 H8 120.8
C9 C8 H8 120.8
C10 C9 C8 120.15(16)
C10 C9 H9 119.9
C8 C9 H9 119.9
C9 C10 C11 120.49(15)
C9 C10 H10 119.8
C11 C10 H10 119.8
C12 C11 C10 120.21(16)
C12 C11 H11 119.9
C10 C11 H11 119.9
C7 C12 C11 118.02(15)
C7 C12 H12 121.0
C11 C12 H12 121.0
C14 C13 C21 107.74(11)
C14 C13 C4 122.56(11)
C21 C13 C4 129.67(12)
N15 C14 C13 107.90(11)
N15 C14 H14 126.1
C13 C14 H14 126.1
C14 N15 C16 128.93(11)
C14 N15 C20 109.24(10)
C16 N15 C20 121.76(10)
C17 C16 N15 120.80(12)
C17 C16 H16 119.6
N15 C16 H16 119.6
C16 C17 C18 118.59(13)
C16 C17 C22 121.19(13)
C18 C17 C22 120.22(12)
C19 C18 C17 121.28(12)
C19 C18 H18 119.4
C17 C18 H18 119.4
C18 C19 C20 120.38(12)
C18 C19 H19 119.8
C20 C19 H19 119.8
C21 C20 N15 107.31(11)
C21 C20 C19 135.54(12)
N15 C20 C19 117.15(12)
C20 C21 C13 107.81(11)
C20 C21 H21 126.1
C13 C21 H21 126.1
C17 C22 C23 112.94(14)
C17 C22 H22A 109.0
C23 C22 H22A 109.0
C17 C22 H22B 109.0
C23 C22 H22B 109.0
H22A C22 H22B 107.8
C22 C23 H23A 109.5
C22 C23 H23B 109.5
H23A C23 H23B 109.5
C22 C23 H23C 109.5
H23A C23 H23C 109.5
H23B C23 H23C 109.5

loop_
_geom_bond_atom_site_label_1
_geom_bond_atom_site_label_2
_geom_bond_distance
O1 N2 1.3819(14)
O1 C5 1.4023(16)
N2 N3 1.3218(15)
N3 C4 1.3487(16)
N3 C7 1.4496(16)
C4 C5 1.4142(18)
C4 C13 1.4468(18)
C5 O6 1.2220(15)
C7 C8 1.3728(19)
C7 C12 1.3815(19)
C8 C9 1.382(2)
C8 H8 0.9500
C9 C10 1.377(3)
C9 H9 0.9500
C10 C11 1.384(2)
C10 H10 0.9500
C11 C12 1.382(2)
C11 H11 0.9500
C12 H12 0.9500
C13 C14 1.3895(18)
C13 C21 1.4179(18)
C14 N15 1.3689(16)
C14 H14 0.9500
N15 C16 1.3856(16)
N15 C20 1.4063(16)
C16 C17 1.3519(18)
C16 H16 0.9500
C17 C18 1.431(2)
C17 C22 1.5109(19)
C18 C19 1.3594(19)
C18 H18 0.9500
C19 C20 1.4162(18)
C19 H19 0.9500
C20 C21 1.3782(18)
C21 H21 0.9500
C22 C23 1.516(2)
C22 H22A 0.9900
C22 H22B 0.9900
C23 H23A 0.9800
C23 H23B 0.9800
C23 H23C 0.9800

loop_
_geom_hbond_atom_site_label_D
_geom_hbond_atom_site_label_H
_geom_hbond_atom_site_label_A
_geom_hbond_distance_DH
_geom_hbond_distance_HA
_geom_hbond_distance_DA
_geom_hbond_angle_DHA
_geom_hbond_site_symmetry_A
C14 H14 O6 0.95 2.55 3.2707(16) 132.5 3
C16 H16 O6 0.95 2.41 3.2159(16) 143.1 3
C14 H14 O6 0.95 2.64 3.1557(16) 114.3 .
C14 H14 O6 0.95 2.55 3.2707(16) 132.5 3
C16 H16 O6 0.95 2.41 3.2159(16) 143.1 3
C14 H14 O6 0.95 2.64 3.1557(16) 114.3 .
C14 H14 O6 0.95 2.55 3.2707(16) 132.5 3
C16 H16 O6 0.95 2.41 3.2159(16) 143.1 3
C14 H14 O6 0.95 2.64 3.1557(16) 114.3 .
C14 H14 O6 0.95 2.55 3.2707(16) 132.5 3
C16 H16 O6 0.95 2.41 3.2159(16) 143.1 3

loop_
_geom_torsion_atom_site_label_1
_geom_torsion_atom_site_label_2
_geom_torsion_atom_site_label_3
_geom_torsion_atom_site_label_4
_geom_torsion
C5 O1 N2 N3 1.00(13)
O1 N2 N3 C4 0.28(14)
O1 N2 N3 C7 -179.28(10)
N2 N3 C4 C5 -1.40(14)
C7 N3 C4 C5 178.10(12)
N2 N3 C4 C13 174.35(12)
C7 N3 C4 C13 -6.2(2)
N2 O1 C5 O6 179.05(11)
N2 O1 C5 C4 -1.82(13)
N3 C4 C5 O6 -179.20(14)
C13 C4 C5 O6 5.1(2)
N3 C4 C5 O1 1.85(13)
C13 C4 C5 O1 -173.86(12)
N2 N3 C7 C8 -69.32(15)
C4 N3 C7 C8 111.18(15)
N2 N3 C7 C12 110.52(14)
C4 N3 C7 C12 -68.98(17)
C12 C7 C8 C9 0.9(2)
N3 C7 C8 C9 -179.24(13)
C7 C8 C9 C10 -0.5(2)
C8 C9 C10 C11 -0.4(2)
C9 C10 C11 C12 1.0(2)
C8 C7 C12 C11 -0.4(2)
N3 C7 C12 C11 179.80(12)
C10 C11 C12 C7 -0.6(2)
N3 C4 C13 C14 167.02(12)
C5 C4 C13 C14 -18.2(2)
N3 C4 C13 C21 -15.4(2)
C5 C4 C13 C21 159.41(13)
C21 C13 C14 N15 0.96(14)
C4 C13 C14 N15 179.02(11)
C13 C14 N15 C16 176.43(12)
C13 C14 N15 C20 -0.69(14)
C14 N15 C16 C17 -177.73(13)
C20 N15 C16 C17 -0.93(19)
N15 C16 C17 C18 -0.9(2)
N15 C16 C17 C22 179.52(12)
C16 C17 C18 C19 1.5(2)
C22 C17 C18 C19 -178.91(12)
C17 C18 C19 C20 -0.3(2)
C14 N15 C20 C21 0.14(14)
C16 N15 C20 C21 -177.23(11)
C14 N15 C20 C19 179.52(11)
C16 N15 C20 C19 2.15(17)
C18 C19 C20 C21 177.63(14)
C18 C19 C20 N15 -1.53(19)
N15 C20 C21 C13 0.46(14)
C19 C20 C21 C13 -178.76(14)
C14 C13 C21 C20 -0.88(14)
C4 C13 C21 C20 -178.76(13)
C16 C17 C22 C23 111.62(17)
C18 C17 C22 C23 -67.91(18)
